data_2005978
loop_
_publ_author_name
'Bensch, W.'
'D\"urichen, P.'

_publ_section_title
;
 Caesium Gadolinium Tetratelluride
;
_journal_issue 3
_journal_name_full 'Acta Crystallographica Section C'
_journal_page_first 267
_journal_page_last 269
_journal_paper_doi 10.1107/S0108270196012309
_journal_volume 53
_journal_year 1997
_chemical_formula_moiety CsGdTe4
_chemical_formula_sum 'Cs Gd Te4'
_chemical_formula_weight 800.56
_chemical_name_common Caesium-gadolinium-tetratelluride
_chemical_name_systematic
;
 ?
;
_space_group_IT_number 125
_symmetry_cell_setting tetragonal
_symmetry_space_group_name_Hall '-P 4a 2b'
_symmetry_space_group_name_H-M 'P 4/n b m :2'
_audit_creation_method SHELXL
_cell_angle_alpha 90.00
_cell_angle_beta 90.00
_cell_angle_gamma 90.00
_cell_formula_units_Z 2
_cell_length_a 6.8753(10)
_cell_length_b 6.8753(10)
_cell_length_c 9.419(2)
_cell_measurement_reflns_used 62
_cell_measurement_temperature 293(2)
_cell_measurement_theta_max 48.8
_cell_measurement_theta_min 36.2
_cell_volume 445.23(13)
_computing_cell_refinement DIF4
_computing_data_collection 'DIF4 (Stoe & Cie, 1991a)'
_computing_data_reduction 'REDU4 (Stoe & Cie, 1991b)'
_computing_molecular_graphics 'SHELXTL/PC XP (Sheldrick, 1990b)'
_computing_publication_material 'SHELXL93 CIFTAB'
_computing_structure_refinement 'SHELXL93 (Sheldrick, 1993)'
_computing_structure_solution 'SHELXS86 (Sheldrick, 1990a)'
_diffrn_ambient_temperature 293(2)
_diffrn_measurement_device 'STOE AED-II'
_diffrn_measurement_method \w--2\q
_diffrn_radiation_monochromator graphite
_diffrn_radiation_source 'fine-focus sealed tube'
_diffrn_radiation_type MoK\a
_diffrn_radiation_wavelength 0.71073
_diffrn_reflns_av_R_equivalents 0.0394
_diffrn_reflns_av_sigmaI/netI 0.0365
_diffrn_reflns_limit_h_max 11
_diffrn_reflns_limit_h_min 0
_diffrn_reflns_limit_k_max 11
_diffrn_reflns_limit_k_min 0
_diffrn_reflns_limit_l_max 12
_diffrn_reflns_limit_l_min -16
_diffrn_reflns_number 2196
_diffrn_reflns_theta_max 37.47
_diffrn_reflns_theta_min 2.16
_diffrn_standards_decay_% negligible
_diffrn_standards_interval_time 120
_diffrn_standards_number 4
_exptl_absorpt_coefficient_mu 24.221
_exptl_absorpt_correction_T_max 0.50830
_exptl_absorpt_correction_T_min 0.10324
_exptl_absorpt_correction_type numeric
_exptl_crystal_colour black
_exptl_crystal_density_diffrn 5.972
_exptl_crystal_description plate
_exptl_crystal_F_000 654
_exptl_crystal_size_max 0.14
_exptl_crystal_size_mid 0.14
_exptl_crystal_size_min 0.028
_refine_diff_density_max 1.259
_refine_diff_density_min -2.048
_refine_ls_extinction_coef 0.0015(2)
_refine_ls_extinction_method SHELXL
_refine_ls_goodness_of_fit_all 1.007
_refine_ls_goodness_of_fit_obs 1.099
_refine_ls_matrix_type full
_refine_ls_number_parameters 12
_refine_ls_number_reflns 651
_refine_ls_number_restraints 0
_refine_ls_restrained_S_all 1.045
_refine_ls_restrained_S_obs 1.099
_refine_ls_R_factor_all 0.0372
_refine_ls_R_factor_obs 0.0209
_refine_ls_shift/esd_max 0.001
_refine_ls_shift/esd_mean 0.000
_refine_ls_structure_factor_coef Fsqd
_refine_ls_weighting_details 'w = 1/[\s^2^(Fo^2^)+(0.0183P)^2^] where P=(Fo^2^+2Fc^2^)/3'
_refine_ls_weighting_scheme calc
_refine_ls_wR_factor_all 0.0415
_refine_ls_wR_factor_obs 0.0380
_reflns_number_observed 496
_reflns_number_total 652
_reflns_observed_criterion >2sigma(I)
_cod_data_source_file br1154.cif
_cod_data_source_block CsGdTe4
_cod_depositor_comments
;
The following automatic conversions were performed:

'_refine_ls_weighting_scheme' value 'calc w =
1/[\s^2^(Fo^2^)+(0.0183P)^2^] where P=(Fo^2^+2Fc^2^)/3' was changed
to 'calc'. New tag '_refine_ls_weighting_details' was created. The
value of the new tag was set to 'w = 1/[\s^2^(Fo^2^)+(0.0183P)^2^]
where P=(Fo^2^+2Fc^2^)/3'.

Automatic conversion script
Id: cif_fix_values 3143 2015-03-26 13:38:13Z robertas 
;
_cod_original_sg_symbol_H-M 'P 4/n b m'
_cod_database_code 2005978

loop_
_symmetry_equiv_pos_as_xyz
'x, y, z'
'-x+1/2, -y+1/2, z'
'-y+1/2, x, z'
'y, -x+1/2, z'
'-x+1/2, y, -z'
'x, -y+1/2, -z'
'y, x, -z'
'-y+1/2, -x+1/2, -z'
'-x, -y, -z'
'x-1/2, y-1/2, -z'
'y-1/2, -x, -z'
'-y, x-1/2, -z'
'x-1/2, -y, z'
'-x, y-1/2, z'
'-y, -x, z'
'y-1/2, x-1/2, z'

loop_
_atom_site_aniso_label
_atom_site_aniso_U_11
_atom_site_aniso_U_12
_atom_site_aniso_U_13
_atom_site_aniso_U_22
_atom_site_aniso_U_23
_atom_site_aniso_U_33
Gd 0.00999(8) 0.000 0.000 0.00999(8) 0.000 0.0140(2)
Te 0.01219(7) -0.00028(7) -0.00049(6) 0.01219(7) -0.00049(6) 0.01602(11)
Cs 0.0323(2) 0.000 0.000 0.0323(2) 0.000 0.0178(3)

loop_
_atom_site_label
_atom_site_occupancy
_atom_site_fract_x
_atom_site_fract_y
_atom_site_fract_z
_atom_site_U_iso_or_equiv
_atom_site_thermal_displace_type
_atom_site_calc_flag
_atom_site_refinement_flags
_atom_site_type_symbol
Gd 1 0.2500 0.2500 0.5000 0.01132(8) Uani d S Gd
Te 1 0.60683(2) 0.10683(2) 0.30605(3) 0.01346(6) Uani d S Te
Cs 1 0.2500 0.2500 0.0000 0.02749(12) Uani d S Cs

loop_
_atom_type_symbol
_atom_type_description
_atom_type_scat_dispersion_real
_atom_type_scat_dispersion_imag
_atom_type_scat_source
Te Te -0.5308 1.6751 'International Tables Vol C Tables 4.2.6.8 and 6.1.1.4'
Cs Cs -0.3680 2.1192 'International Tables Vol C Tables 4.2.6.8 and 6.1.1.4'
Gd Gd -0.1653 3.9035 'International Tables Vol C Tables 4.2.6.8 and 6.1.1.4'

loop_
_geom_angle_atom_site_label_1
_geom_angle_atom_site_label_2
_geom_angle_atom_site_label_3
_geom_angle_site_symmetry_1
_geom_angle_site_symmetry_3
_geom_angle
_geom_angle_publ_flag
Te Gd Te 4 11_666 142.281(9) y
Te Gd Te 4 9_656 80.453(14) y
Te Gd Te 11_666 9_656 71.142(8) y
Te Gd Te 4 10_566 144.321(8) y
Te Gd Te 11_666 10_566 71.142(8) n
Te Gd Te 9_656 10_566 110.71(2) y
Te Gd Te 4 2 71.142(8) n
Te Gd Te 11_666 2 144.321(8) n
Te Gd Te 9_656 2 142.281(9) n
Te Gd Te 10_566 2 81.687(13) y
Te Gd Te 4 12_556 81.687(13) n
Te Gd Te 11_666 12_556 110.71(2) n
Te Gd Te 9_656 12_556 71.142(8) n
Te Gd Te 10_566 12_556 71.142(8) n
Te Gd Te 2 12_556 80.453(14) n
Te Gd Te 4 . 71.142(8) n
Te Gd Te 11_666 . 80.453(14) n
Te Gd Te 9_656 . 81.687(13) n
Te Gd Te 10_566 . 142.281(9) n
Te Gd Te 2 . 110.71(2) n
Te Gd Te 12_556 . 144.321(8) n
Te Gd Te 4 3 110.71(2) n
Te Gd Te 11_666 3 81.687(13) n
Te Gd Te 9_656 3 144.321(8) n
Te Gd Te 10_566 3 80.453(14) n
Te Gd Te 2 3 71.142(8) n
Te Gd Te 12_556 3 142.280(9) n
Te Gd Te . 3 71.142(8) n
Te Gd Cs 4 1_556 124.647(8) n
Te Gd Cs 11_666 1_556 55.353(8) n
Te Gd Cs 9_656 1_556 55.353(8) n
Te Gd Cs 10_566 1_556 55.353(8) n
Te Gd Cs 2 1_556 124.647(8) n
Te Gd Cs 12_556 1_556 55.353(8) n
Te Gd Cs . 1_556 124.647(8) n
Te Gd Cs 3 1_556 124.647(8) n
Te Gd Cs 4 . 55.353(8) n
Te Gd Cs 11_666 . 124.647(8) n
Te Gd Cs 9_656 . 124.647(8) n
Te Gd Cs 10_566 . 124.647(8) n
Te Gd Cs 2 . 55.353(8) n
Te Gd Cs 12_556 . 124.647(8) n
Te Gd Cs . . 55.353(8) n
Te Gd Cs 3 . 55.353(8) n
Cs Gd Cs 1_556 . 180.0 n
Te Te Gd 2_655 . 108.860(4) y
Te Te Gd 2_655 9_656 108.860(4) n
Gd Te Gd . 9_656 98.313(13) y
Te Te Cs 2_655 9_655 105.401(4) n
Gd Te Cs . 9_655 143.450(8) n
Gd Te Cs 9_656 9_655 82.126(14) n
Te Te Cs 2_655 . 105.401(4) n
Gd Te Cs . . 82.126(14) n
Gd Te Cs 9_656 . 143.450(8) n
Cs Te Cs 9_655 . 76.851(13) n
Te Cs Te 12 3 149.199(8) y
Te Cs Te 12 9_655 57.097(9) y
Te Cs Te 3 9_655 150.846(7) y
Te Cs Te 12 . 150.846(7) n
Te Cs Te 3 . 57.097(9) n
Te Cs Te 9_655 . 103.149(13) y
Te Cs Te 12 4 103.149(13) n
Te Cs Te 3 4 85.04(2) y
Te Cs Te 9_655 4 102.305(14) y
Te Cs Te . 4 57.097(9) n
Te Cs Te 12 11_665 85.04(2) n
Te Cs Te 3 11_665 103.149(13) n
Te Cs Te 9_655 11_665 57.097(9) n
Te Cs Te . 11_665 102.305(14) n
Te Cs Te 4 11_665 149.199(8) y
Te Cs Te 12 10_565 57.097(9) n
Te Cs Te 3 10_565 102.305(14) n
Te Cs Te 9_655 10_565 85.04(2) n
Te Cs Te . 10_565 149.199(8) n
Te Cs Te 4 10_565 150.846(7) n
Te Cs Te 11_665 10_565 57.097(9) n
Te Cs Te 12 2 102.305(14) n
Te Cs Te 3 2 57.097(9) n
Te Cs Te 9_655 2 149.199(8) n
Te Cs Te . 2 85.04(2) n
Te Cs Te 4 2 57.097(9) n
Te Cs Te 11_665 2 150.846(7) n
Te Cs Te 10_565 2 103.149(13) n
Te Cs Gd 12 . 137.479(8) n
Te Cs Gd 3 . 42.521(8) n
Te Cs Gd 9_655 . 137.479(8) n
Te Cs Gd . . 42.521(8) n
Te Cs Gd 4 . 42.521(8) n
Te Cs Gd 11_665 . 137.479(8) n
Te Cs Gd 10_565 . 137.479(8) n
Te Cs Gd 2 . 42.521(8) n
Te Cs Gd 12 1_554 42.521(8) n
Te Cs Gd 3 1_554 137.479(8) n
Te Cs Gd 9_655 1_554 42.521(8) n
Te Cs Gd . 1_554 137.479(8) n
Te Cs Gd 4 1_554 137.479(8) n
Te Cs Gd 11_665 1_554 42.521(8) n
Te Cs Gd 10_565 1_554 42.521(8) n
Te Cs Gd 2 1_554 137.479(8) n
Gd Cs Gd . 1_554 180.0 n
Te Cs Cs 12 9_665 128.425(7) n
Te Cs Cs 3 9_665 51.575(7) n
Te Cs Cs 9_655 9_665 105.401(4) n
Te Cs Cs . 9_665 74.599(4) n
Te Cs Cs 4 9_665 128.425(7) n
Te Cs Cs 11_665 9_665 51.575(7) n
Te Cs Cs 10_565 9_665 74.599(4) n
Te Cs Cs 2 9_665 105.401(4) n
Gd Cs Cs . 9_665 90.0 n
Gd Cs Cs 1_554 9_665 90.0 n
Te Cs Cs 12 9 51.575(7) n
Te Cs Cs 3 9 128.425(7) n
Te Cs Cs 9_655 9 74.599(4) n
Te Cs Cs . 9 105.401(4) n
Te Cs Cs 4 9 51.575(7) n
Te Cs Cs 11_665 9 128.425(7) n
Te Cs Cs 10_565 9 105.401(4) n
Te Cs Cs 2 9 74.599(4) n
Gd Cs Cs . 9 90.0 n
Gd Cs Cs 1_554 9 90.0 n
Cs Cs Cs 9_665 9 180.0 n

loop_
_geom_bond_atom_site_label_1
_geom_bond_atom_site_label_2
_geom_bond_site_symmetry_2
_geom_bond_distance
_geom_bond_publ_flag
Gd Te 4 3.2132(4) y
Gd Te 11_666 3.2132(4) n
Gd Te 9_656 3.2132(4) n
Gd Te 10_566 3.2132(4) n
Gd Te 2 3.2132(4) n
Gd Te 12_556 3.2132(4) n
Gd Te . 3.2132(4) n
Gd Te 3 3.2132(4) n
Gd Cs 1_556 4.7095(10) y
Gd Cs . 4.7095(10) n
Te Te 2_655 2.7842(6) y
Te Gd 9_656 3.2132(4) n
Te Cs 9_655 3.9112(5) n
Te Cs . 3.9112(5) n
Cs Te 12 3.9112(5) y
Cs Te 3 3.9112(5) n
Cs Te 9_655 3.9112(5) n
Cs Te 4 3.9112(5) n
Cs Te 11_665 3.9112(5) n
Cs Te 10_565 3.9112(5) n
Cs Te 2 3.9112(5) n
Cs Gd 1_554 4.7095(10) n
Cs Cs 9_665 4.8616(7) n
Cs Cs 9 4.8616(7) n
